data_7224828
loop_
_publ_author_name
'Kumar, Prashant'
'Irrgang, Torsten'
'Kostakis, George E.'
'Kempe, Rhett'

_publ_section_title
;
 Phosphine-free Chiral Iridium Catalysts for Asymmetric Catalytic
 Hydrogenation of Simple Ketones
;
_journal_name_full 'RSC Adv.'
_journal_paper_doi 10.1039/C6RA04524C
_journal_year 2016
_chemical_absolute_configuration syn
_chemical_formula_sum 'C38 H48 Ir2 N2 O'
_chemical_formula_weight 933.18
_chemical_name_systematic
;
 ?
;
_space_group_IT_number 15
_symmetry_cell_setting monoclinic
_symmetry_space_group_name_Hall '-C 2yc'
_symmetry_space_group_name_H-M 'C 1 2/c 1'
_atom_sites_solution_hydrogens geom
_atom_sites_solution_primary direct
_atom_sites_solution_secondary difmap
_audit_creation_method SHELXL-97
_audit_update_record
;
2015-11-17 deposited with the CCDC.
2016-04-04 downloaded from the CCDC.
;
_cell_angle_alpha 90.00
_cell_angle_beta 131.149(3)
_cell_angle_gamma 90.00
_cell_formula_units_Z 8
_cell_length_a 34.9260(6)
_cell_length_b 10.3380(3)
_cell_length_c 23.4380(4)
_cell_measurement_reflns_used 39274
_cell_measurement_temperature 133(2)
_cell_volume 6372.4(4)
_computing_cell_refinement X-AREA-STOE
_computing_data_collection X-AREA-STOE
_computing_data_reduction X-AREA-STOE
_computing_structure_refinement 'SHELXL-97 (Sheldrick, 1997)'
_computing_structure_solution SIR-97
_diffrn_ambient_temperature 133(2)
_diffrn_measured_fraction_theta_full 0.996
_diffrn_measured_fraction_theta_max 0.996
_diffrn_measurement_device_type STOE-IPDSII
_diffrn_measurement_method Omega-Scan
_diffrn_radiation_monochromator graphite
_diffrn_radiation_source 'fine-focus sealed tube'
_diffrn_radiation_type MoK\a
_diffrn_radiation_wavelength 0.71069
_diffrn_reflns_av_R_equivalents 0.0994
_diffrn_reflns_av_sigmaI/netI 0.0678
_diffrn_reflns_limit_h_max 42
_diffrn_reflns_limit_h_min -42
_diffrn_reflns_limit_k_max 12
_diffrn_reflns_limit_k_min -11
_diffrn_reflns_limit_l_max 28
_diffrn_reflns_limit_l_min -28
_diffrn_reflns_number 22210
_diffrn_reflns_theta_full 25.65
_diffrn_reflns_theta_max 25.65
_diffrn_reflns_theta_min 1.55
_exptl_absorpt_coefficient_mu 8.379
_exptl_absorpt_correction_T_max 0.5653
_exptl_absorpt_correction_T_min 0.3222
_exptl_absorpt_correction_type numerical
_exptl_crystal_colour red
_exptl_crystal_density_diffrn 1.945
_exptl_crystal_density_method 'not measured'
_exptl_crystal_description needle-like
_exptl_crystal_F_000 3616
_exptl_crystal_size_max 0.26
_exptl_crystal_size_mid 0.11
_exptl_crystal_size_min 0.09
_refine_diff_density_max 1.613
_refine_diff_density_min -1.812
_refine_diff_density_rms 0.195
_refine_ls_extinction_method none
_refine_ls_goodness_of_fit_ref 0.963
_refine_ls_hydrogen_treatment constr
_refine_ls_matrix_type full
_refine_ls_number_parameters 388
_refine_ls_number_reflns 6021
_refine_ls_number_restraints 0
_refine_ls_restrained_S_all 0.963
_refine_ls_R_factor_all 0.0533
_refine_ls_R_factor_gt 0.0438
_refine_ls_shift/su_max 0.001
_refine_ls_shift/su_mean 0.000
_refine_ls_structure_factor_coef Fsqd
_refine_ls_weighting_details 'calc w=1/[\s^2^(Fo^2^)+(0.0687P)^2^+0.0000P] where P=(Fo^2^+2Fc^2^)/3'
_refine_ls_weighting_scheme calc
_refine_ls_wR_factor_gt 0.1068
_refine_ls_wR_factor_ref 0.1106
_reflns_number_gt 4923
_reflns_number_total 6021
_reflns_threshold_expression >2sigma(I)
_cod_data_source_file c6ra04524c2.cif
_cod_data_source_block t108mcma
_cod_original_sg_symbol_H-M C2/c
_cod_database_code 7224828
_cell_measurement_2theta_max 52.53
_cell_measurement_2theta_min 2.31

loop_
_space_group_symop_id
_space_group_symop_operation_xyz
1 'x, y, z'
2 '-x, y, -z+1/2'
3 'x+1/2, y+1/2, z'
4 '-x+1/2, y+1/2, -z+1/2'
5 '-x, -y, -z'
6 'x, -y, z-1/2'
7 '-x+1/2, -y+1/2, -z'
8 'x+1/2, -y+1/2, z-1/2'

loop_
_atom_site_label
_atom_site_type_symbol
_atom_site_fract_x
_atom_site_fract_y
_atom_site_fract_z
_atom_site_U_iso_or_equiv
_atom_site_adp_type
_atom_site_occupancy
_atom_site_symmetry_multiplicity
_atom_site_calc_flag
_atom_site_refinement_flags
Ir1 Ir 0.154831(11) 0.29127(3) 0.673748(17) 0.04090(11) Uani 1 1 d .
Ir2 Ir 0.102673(11) 0.17322(3) 0.521261(17) 0.04094(11) Uani 1 1 d .
O1 O 0.1745(2) 0.4604(5) 0.6558(3) 0.0489(13) Uani 1 1 d .
N1 N 0.1307(2) -0.0115(7) 0.5693(4) 0.0449(15) Uani 1 1 d .
N2 N 0.1787(2) 0.2187(6) 0.6155(4) 0.0405(14) Uani 1 1 d .
C1 C 0.1752(3) 0.1353(8) 0.7460(5) 0.0504(19) Uani 1 1 d .
H1 H 0.1945 0.0661 0.7443 0.060 Uiso 1 1 calc R
C2 C 0.1213(3) 0.1291(8) 0.6841(5) 0.052(2) Uani 1 1 d .
H2 H 0.1098 0.0574 0.6472 0.063 Uiso 1 1 calc R
C3 C 0.0831(4) 0.1685(10) 0.6922(6) 0.062(2) Uani 1 1 d .
H3A H 0.0976 0.1483 0.7443 0.075 Uiso 1 1 calc R
H3B H 0.0520 0.1158 0.6569 0.075 Uiso 1 1 calc R
C4 C 0.0683(3) 0.3122(9) 0.6764(6) 0.056(2) Uani 1 1 d .
H4A H 0.0362 0.3226 0.6233 0.068 Uiso 1 1 calc R
H4B H 0.0624 0.3429 0.7100 0.068 Uiso 1 1 calc R
C5 C 0.1092(3) 0.3929(9) 0.6892(5) 0.054(2) Uani 1 1 d .
H5 H 0.0973 0.4795 0.6640 0.065 Uiso 1 1 calc R
C6 C 0.1612(3) 0.3911(8) 0.7592(5) 0.0478(18) Uani 1 1 d .
H6 H 0.1788 0.4767 0.7735 0.057 Uiso 1 1 calc R
C7 C 0.1795(4) 0.3085(9) 0.8259(5) 0.052(2) Uani 1 1 d .
H7A H 0.1508 0.2917 0.8242 0.063 Uiso 1 1 calc R
H7B H 0.2061 0.3560 0.8734 0.063 Uiso 1 1 calc R
C8 C 0.2011(4) 0.1802(9) 0.8266(5) 0.055(2) Uani 1 1 d .
H8A H 0.1963 0.1138 0.8518 0.066 Uiso 1 1 calc R
H8B H 0.2381 0.1896 0.8562 0.066 Uiso 1 1 calc R
C9 C 0.1953(3) 0.4432(8) 0.6239(5) 0.0495(19) Uani 1 1 d .
H9A H 0.1736 0.4905 0.5751 0.059 Uiso 1 1 calc R
H9B H 0.2287 0.4877 0.6569 0.059 Uiso 1 1 calc R
C10 C 0.2032(3) 0.3249(8) 0.6097(5) 0.0481(19) Uani 1 1 d .
H10 H 0.2367 0.3128 0.6620 0.058 Uiso 1 1 calc R
C11 C 0.2248(3) 0.3053(8) 0.5718(5) 0.0460(18) Uani 1 1 d .
H11A H 0.2025 0.2434 0.5296 0.055 Uiso 1 1 calc R
H11B H 0.2225 0.3888 0.5490 0.055 Uiso 1 1 calc R
C12 C 0.2785(3) 0.2572(8) 0.6191(4) 0.0432(17) Uani 1 1 d .
C13 C 0.3172(3) 0.3073(9) 0.6903(5) 0.053(2) Uani 1 1 d .
H13 H 0.3095 0.3723 0.7101 0.064 Uiso 1 1 calc R
C14 C 0.3670(3) 0.2648(10) 0.7337(5) 0.059(2) Uani 1 1 d .
H14 H 0.3930 0.3007 0.7825 0.071 Uiso 1 1 calc R
C15 C 0.3785(3) 0.1704(9) 0.7057(5) 0.056(2) Uani 1 1 d .
H15 H 0.4124 0.1400 0.7353 0.067 Uiso 1 1 calc R
C16 C 0.3406(3) 0.1201(9) 0.6344(5) 0.0509(19) Uani 1 1 d .
H16 H 0.3485 0.0569 0.6141 0.061 Uiso 1 1 calc R
C17 C 0.2913(3) 0.1617(8) 0.5926(5) 0.0448(17) Uani 1 1 d .
H17 H 0.2654 0.1240 0.5444 0.054 Uiso 1 1 calc R
C18 C 0.2103(3) 0.1005(7) 0.6439(4) 0.0413(16) Uani 1 1 d .
H18A H 0.2382 0.1077 0.6995 0.050 Uiso 1 1 calc R
H18B H 0.2256 0.0930 0.6206 0.050 Uiso 1 1 calc R
C19 C 0.1802(3) -0.0181(7) 0.6268(4) 0.0399(16) Uani 1 1 d .
C20 C 0.2035(3) -0.1323(8) 0.6670(5) 0.0472(18) Uani 1 1 d .
H20 H 0.2391 -0.1345 0.7086 0.057 Uiso 1 1 calc R
C21 C 0.1746(3) -0.2424(8) 0.6463(5) 0.0505(19) Uani 1 1 d .
H21 H 0.1899 -0.3215 0.6728 0.061 Uiso 1 1 calc R
C22 C 0.1231(3) -0.2343(8) 0.5862(5) 0.0489(19) Uani 1 1 d .
H22 H 0.1023 -0.3085 0.5706 0.059 Uiso 1 1 calc R
C23 C 0.1020(3) -0.1199(8) 0.5489(5) 0.0478(18) Uani 1 1 d .
H23 H 0.0663 -0.1156 0.5076 0.057 Uiso 1 1 calc R
C24 C 0.0743(3) 0.3664(8) 0.4834(5) 0.0487(18) Uani 1 1 d .
H24 H 0.0971 0.4353 0.5212 0.058 Uiso 1 1 calc R
C25 C 0.0894(3) 0.3158(8) 0.4450(5) 0.0500(19) Uani 1 1 d .
H25 H 0.1213 0.3558 0.4611 0.060 Uiso 1 1 calc R
C26 C 0.0533(4) 0.2699(9) 0.3631(5) 0.056(2) Uani 1 1 d .
H26A H 0.0730 0.2268 0.3518 0.067 Uiso 1 1 calc R
H26B H 0.0357 0.3454 0.3289 0.067 Uiso 1 1 calc R
C27 C 0.0134(3) 0.1745(10) 0.3480(5) 0.057(2) Uani 1 1 d .
H27A H -0.0170 0.2233 0.3308 0.068 Uiso 1 1 calc R
H27B H 0.0028 0.1142 0.3070 0.068 Uiso 1 1 calc R
C28 C 0.0343(3) 0.0987(9) 0.4178(5) 0.0506(19) Uani 1 1 d .
H28 H 0.0347 0.0030 0.4119 0.061 Uiso 1 1 calc R
C29 C 0.0265(3) 0.1358(9) 0.4679(5) 0.0501(19) Uani 1 1 d .
H29 H 0.0217 0.0618 0.4901 0.060 Uiso 1 1 calc R
C30 C -0.0011(3) 0.2580(10) 0.4578(5) 0.057(2) Uani 1 1 d .
H30A H 0.0029 0.2707 0.5033 0.068 Uiso 1 1 calc R
H30B H -0.0378 0.2467 0.4139 0.068 Uiso 1 1 calc R
C31 C 0.0176(3) 0.3802(9) 0.4453(5) 0.059(2) Uani 1 1 d .
H31A H 0.0136 0.4560 0.4669 0.071 Uiso 1 1 calc R
H31B H -0.0034 0.3951 0.3903 0.071 Uiso 1 1 calc R
C32 C 0.1575(6) 0.9894(16) 0.4274(9) 0.127(7) Uani 1 1 d .
H32A H 0.1934 0.9752 0.4720 0.190 Uiso 1 1 calc R
H32B H 0.1447 1.0643 0.4360 0.190 Uiso 1 1 calc R
H32C H 0.1543 1.0056 0.3831 0.190 Uiso 1 1 calc R
C33 C 0.1294(5) 0.8801(14) 0.4143(8) 0.092(4) Uani 1 1 d .
C34 C 0.0798(4) 0.8687(12) 0.3578(7) 0.078(3) Uani 1 1 d .
H34 H 0.0613 0.9356 0.3211 0.093 Uiso 1 1 calc R
C35 C 0.0545(8) 0.756(2) 0.3523(12) 0.130(6) Uani 1 1 d .
H35 H 0.0185 0.7561 0.3140 0.156 Uiso 1 1 calc R
C36 C 0.0745(7) 0.6564(15) 0.3925(9) 0.105(5) Uani 1 1 d .
H36 H 0.0553 0.5838 0.3862 0.126 Uiso 1 1 calc R
C37 C 0.1318(10) 0.6622(19) 0.4518(11) 0.134(7) Uani 1 1 d .
H37 H 0.1507 0.5881 0.4814 0.160 Uiso 1 1 calc R
C38 C 0.1552(6) 0.7706(17) 0.4619(7) 0.098(5) Uani 1 1 d .
H38 H 0.1909 0.7759 0.5028 0.118 Uiso 1 1 calc R

loop_
_atom_site_aniso_label
_atom_site_aniso_U_11
_atom_site_aniso_U_22
_atom_site_aniso_U_33
_atom_site_aniso_U_23
_atom_site_aniso_U_13
_atom_site_aniso_U_12
Ir1 0.04163(17) 0.03548(18) 0.04920(19) 0.00068(12) 0.03145(15) 0.00049(11)
Ir2 0.03551(17) 0.03934(19) 0.04565(18) 0.00162(12) 0.02571(15) -0.00012(11)
O1 0.054(3) 0.042(3) 0.062(3) -0.003(3) 0.042(3) 0.000(2)
N1 0.041(3) 0.047(4) 0.047(4) -0.003(3) 0.029(3) -0.003(3)
N2 0.040(3) 0.037(4) 0.046(4) -0.001(3) 0.029(3) -0.001(3)
C1 0.060(5) 0.043(5) 0.062(5) 0.007(4) 0.046(4) 0.006(4)
C2 0.059(5) 0.044(5) 0.063(5) -0.002(4) 0.044(5) -0.010(4)
C3 0.065(6) 0.068(6) 0.081(7) -0.010(5) 0.060(6) -0.020(5)
C4 0.047(5) 0.069(6) 0.066(6) -0.004(4) 0.042(5) 0.000(4)
C5 0.062(5) 0.053(5) 0.072(6) 0.006(4) 0.055(5) 0.015(4)
C6 0.056(5) 0.041(5) 0.056(5) -0.005(4) 0.041(4) -0.001(4)
C7 0.062(5) 0.056(5) 0.048(5) 0.003(4) 0.040(4) 0.003(4)
C8 0.062(5) 0.055(5) 0.057(5) 0.002(4) 0.043(5) 0.004(4)
C9 0.055(5) 0.042(5) 0.052(5) -0.004(4) 0.035(4) 0.001(4)
C10 0.038(4) 0.046(5) 0.058(5) -0.001(4) 0.030(4) -0.002(3)
C11 0.041(4) 0.045(5) 0.052(5) 0.001(3) 0.030(4) -0.002(3)
C12 0.042(4) 0.047(4) 0.043(4) 0.004(3) 0.029(4) 0.000(3)
C13 0.053(5) 0.049(5) 0.054(5) -0.006(4) 0.033(4) -0.003(4)
C14 0.040(4) 0.065(6) 0.052(5) -0.002(4) 0.021(4) -0.003(4)
C15 0.043(4) 0.055(5) 0.063(6) 0.009(4) 0.033(4) 0.003(4)
C16 0.053(5) 0.052(5) 0.065(5) 0.005(4) 0.047(4) 0.005(4)
C17 0.044(4) 0.045(5) 0.046(4) -0.001(3) 0.030(4) -0.001(3)
C18 0.040(4) 0.034(4) 0.048(4) 0.000(3) 0.029(3) 0.005(3)
C19 0.035(4) 0.043(4) 0.045(4) -0.004(3) 0.027(3) -0.002(3)
C20 0.051(4) 0.041(4) 0.052(4) 0.002(3) 0.035(4) 0.009(4)
C21 0.057(5) 0.040(4) 0.061(5) 0.000(4) 0.042(5) 0.004(4)
C22 0.052(5) 0.039(4) 0.065(5) -0.012(4) 0.042(4) -0.011(4)
C23 0.046(4) 0.039(4) 0.058(5) -0.002(4) 0.034(4) -0.004(3)
C24 0.050(4) 0.041(4) 0.058(5) 0.009(4) 0.037(4) 0.006(4)
C25 0.051(5) 0.049(5) 0.049(5) 0.007(4) 0.032(4) 0.004(4)
C26 0.058(5) 0.054(5) 0.058(5) 0.001(4) 0.039(5) 0.003(4)
C27 0.040(4) 0.076(6) 0.044(5) 0.002(4) 0.023(4) 0.000(4)
C28 0.044(4) 0.055(5) 0.053(5) -0.008(4) 0.032(4) -0.008(4)
C29 0.033(4) 0.050(5) 0.063(5) -0.002(4) 0.030(4) -0.005(3)
C30 0.038(4) 0.078(6) 0.047(5) 0.010(4) 0.026(4) 0.011(4)
C31 0.046(4) 0.056(6) 0.069(6) 0.019(4) 0.036(4) 0.024(4)
C32 0.124(12) 0.160(16) 0.163(15) -0.091(13) 0.124(12) -0.081(11)
C33 0.099(9) 0.088(9) 0.103(10) -0.032(8) 0.072(9) -0.011(7)
C34 0.072(7) 0.074(7) 0.082(7) 0.008(6) 0.048(6) 0.006(6)
C35 0.132(15) 0.129(15) 0.133(15) -0.015(13) 0.089(13) -0.022(12)
C36 0.145(15) 0.080(10) 0.091(10) 0.003(8) 0.077(11) -0.022(9)
C37 0.19(2) 0.101(13) 0.123(14) 0.034(11) 0.111(16) 0.063(14)
C38 0.108(10) 0.121(12) 0.059(7) 0.014(7) 0.052(7) 0.042(9)

loop_
_atom_type_symbol
_atom_type_description
_atom_type_scat_dispersion_real
_atom_type_scat_dispersion_imag
_atom_type_scat_source
C C 0.0033 0.0016 'International Tables Vol C Tables 4.2.6.8 and 6.1.1.4'
H H 0.0000 0.0000 'International Tables Vol C Tables 4.2.6.8 and 6.1.1.4'
N N 0.0061 0.0033 'International Tables Vol C Tables 4.2.6.8 and 6.1.1.4'
O O 0.0106 0.0060 'International Tables Vol C Tables 4.2.6.8 and 6.1.1.4'
Ir Ir -1.4442 7.9887 'International Tables Vol C Tables 4.2.6.8 and 6.1.1.4'

loop_
_geom_angle_atom_site_label_1
_geom_angle_atom_site_label_2
_geom_angle_atom_site_label_3
_geom_angle
O1 Ir1 Ir2 97.28(16)
O1 Ir1 N2 80.9(2)
O1 Ir1 C1 148.5(3)
O1 Ir1 C2 169.6(3)
O1 Ir1 C5 90.2(3)
O1 Ir1 C6 86.4(3)
N2 Ir1 Ir2 44.55(17)
C1 Ir1 Ir2 105.4(2)
C1 Ir1 N2 100.2(3)
C1 Ir1 C2 39.5(3)
C1 Ir1 C5 97.9(3)
C1 Ir1 C6 81.0(3)
C2 Ir1 Ir2 82.4(2)
C2 Ir1 N2 105.5(3)
C5 Ir1 Ir2 117.9(3)
C5 Ir1 N2 157.9(3)
C5 Ir1 C2 80.9(3)
C5 Ir1 C6 39.5(3)
C6 Ir1 Ir2 157.3(2)
C6 Ir1 N2 157.2(3)
C6 Ir1 C2 90.0(3)
N1 Ir2 Ir1 91.59(18)
N1 Ir2 N2 79.7(2)
N1 Ir2 C24 173.0(3)
N1 Ir2 C25 148.2(3)
N1 Ir2 C28 93.4(3)
N2 Ir2 Ir1 45.76(17)
N2 Ir2 C24 98.4(3)
N2 Ir2 C25 98.9(3)
N2 Ir2 C28 165.5(3)
C24 Ir2 Ir1 82.4(2)
C25 Ir2 Ir1 110.2(2)
C25 Ir2 C24 38.6(3)
C25 Ir2 C28 80.3(3)
C28 Ir2 Ir1 148.0(2)
C28 Ir2 C24 89.9(3)
C29 Ir2 Ir1 108.8(2)
C29 Ir2 N1 96.4(3)
C29 Ir2 N2 153.5(3)
C29 Ir2 C24 82.2(3)
C29 Ir2 C25 97.9(3)
C29 Ir2 C28 39.2(3)
C9 O1 Ir1 112.4(5)
C19 N1 Ir2 115.4(5)
C19 N1 C23 118.9(7)
C23 N1 Ir2 125.7(5)
Ir2 N2 Ir1 89.7(2)
C10 N2 Ir1 107.1(5)
C10 N2 Ir2 119.0(5)
C10 N2 C18 111.0(6)
C18 N2 Ir1 119.1(5)
C18 N2 Ir2 109.8(5)
C2 C1 Ir1 72.2(5)
C2 C1 C8 125.2(7)
C8 C1 Ir1 111.9(6)
C1 C2 Ir1 68.2(5)
C1 C2 C3 122.5(8)
C3 C2 Ir1 113.1(6)
C2 C3 C4 114.4(7)
C5 C4 C3 111.3(7)
C4 C5 Ir1 114.2(6)
C6 C5 Ir1 70.3(4)
C6 C5 C4 122.8(8)
C5 C6 Ir1 70.2(4)
C5 C6 C7 123.1(8)
C7 C6 Ir1 114.3(6)
C6 C7 C8 112.0(7)
C7 C8 C1 111.4(7)
C10 C9 O1 121.9(8)
N2 C10 C11 120.4(7)
C9 C10 N2 115.8(7)
C9 C10 C11 122.2(8)
C12 C11 C10 118.3(7)
C13 C12 C11 121.4(8)
C13 C12 C17 117.4(8)
C17 C12 C11 121.2(7)
C12 C13 C14 121.6(9)
C15 C14 C13 119.6(9)
C14 C15 C16 119.7(8)
C17 C16 C15 120.0(8)
C16 C17 C12 121.7(8)
N2 C18 C19 112.2(6)
N1 C19 C18 116.8(7)
N1 C19 C20 121.5(7)
C20 C19 C18 121.6(7)
C21 C20 C19 119.8(8)
C22 C21 C20 118.0(8)
C23 C22 C21 120.1(8)
N1 C23 C22 121.6(7)
C25 C24 Ir2 69.7(5)
C25 C24 C31 122.6(8)
C31 C24 Ir2 113.0(6)
C24 C25 Ir2 71.7(5)
C24 C25 C26 125.0(8)
C26 C25 Ir2 112.7(6)
C25 C26 C27 111.3(7)
C28 C27 C26 111.4(7)
C27 C28 Ir2 115.4(6)
C29 C28 Ir2 69.1(4)
C29 C28 C27 122.7(8)
C28 C29 Ir2 71.7(4)
C28 C29 C30 123.1(8)
C30 C29 Ir2 111.6(6)
C29 C30 C31 114.2(7)
C30 C31 C24 110.8(7)
C32 C33 C38 118.8(15)
C34 C33 C32 124.2(15)
C34 C33 C38 116.9(14)
C33 C34 C35 119.5(15)
C36 C35 C34 127.1(19)
C35 C36 C37 113.8(16)
C38 C37 C36 119.4(15)
C37 C38 C33 122.6(16)

loop_
_geom_bond_atom_site_label_1
_geom_bond_atom_site_label_2
_geom_bond_distance
Ir1 Ir2 3.0022(4)
Ir1 O1 2.021(6)
Ir1 N2 2.151(6)
Ir1 C1 2.094(8)
Ir1 C2 2.148(8)
Ir1 C5 2.129(7)
Ir1 C6 2.130(8)
Ir2 N1 2.103(7)
Ir2 N2 2.106(6)
Ir2 C24 2.145(8)
Ir2 C25 2.120(8)
Ir2 C28 2.134(8)
Ir2 C29 2.100(7)
O1 C9 1.356(9)
N1 C19 1.322(9)
N1 C23 1.363(10)
N2 C18 1.478(9)
C1 C2 1.435(12)
C1 C8 1.536(12)
C2 C3 1.521(12)
C3 C4 1.536(13)
C4 C5 1.504(12)
C5 C6 1.438(12)
C6 C7 1.507(12)
C7 C8 1.521(12)
C9 C10 1.342(11)
C10 N2 1.452(10)
C10 C11 1.509(11)
C11 C12 1.503(11)
C12 C13 1.383(12)
C12 C17 1.388(11)
C13 C14 1.386(13)
C14 C15 1.377(14)
C15 C16 1.380(13)
C16 C17 1.373(11)
C18 C19 1.486(10)
C19 C20 1.391(11)
C20 C21 1.379(12)
C21 C22 1.375(12)
C22 C23 1.363(12)
C24 C25 1.410(12)
C24 C31 1.553(11)
C25 C26 1.522(13)
C26 C27 1.544(13)
C27 C28 1.501(12)
C28 C29 1.422(12)
C29 C30 1.510(12)
C30 C31 1.536(13)
C32 C33 1.394(18)
C33 C34 1.322(17)
C33 C38 1.42(2)
C34 C35 1.42(2)
C35 C36 1.25(2)
C36 C37 1.51(3)
C37 C38 1.31(2)
